data_7042568
loop_
_publ_author_name
'Pieper, Martin'
'Lamm, Jan-Hendrik'
'Neumann, Beate'
'Stammler, Hans-Georg'
'Mitzel, Norbert W.'

_publ_section_title
;
 Methylene-bridged, intramolecular donor-acceptor systems based on
 rare-earth metals and phosphinomethanides.
;
_journal_issue 16
_journal_name_full 'Dalton transactions (Cambridge, England : 2003)'
_journal_page_first 5326
_journal_page_last 5336
_journal_paper_doi 10.1039/c7dt00554g
_journal_volume 46
_journal_year 2017
_chemical_formula_moiety 'C36 H30 Er2'
_chemical_formula_sum 'C36 H30 Er2'
_chemical_formula_weight 797.12
_space_group_crystal_system monoclinic
_space_group_IT_number 14
_space_group_name_Hall '-P 2yn'
_space_group_name_H-M_alt 'P 1 21/n 1'
_symmetry_space_group_name_Hall '-P 2yn'
_symmetry_space_group_name_H-M 'P 1 21/n 1'
_atom_sites_solution_hydrogens geom
_atom_sites_solution_primary direct
_audit_creation_date 2017-02-10
_audit_creation_method
;
  Olex2 1.2-ac2
  (compiled 2012.03.27 svn.r2268, GUI svn.r4156)
;
_audit_update_record
;
2017-02-10 deposited with the CCDC.
2017-03-22 downloaded from the CCDC.
;
_cell_angle_alpha 90
_cell_angle_beta 100.462(2)
_cell_angle_gamma 90
_cell_formula_units_Z 2
_cell_length_a 8.5566(2)
_cell_length_b 10.23247(17)
_cell_length_c 16.1690(3)
_cell_measurement_reflns_used 14266
_cell_measurement_temperature 100.00(10)
_cell_measurement_theta_max 29.9610
_cell_measurement_theta_min 2.3630
_cell_volume 1392.14(5)
_computing_cell_refinement
;
CrysAlisPro, Agilent Technologies,
Version 1.171.37.35 (release 13-08-2014 CrysAlis171 .NET)
(compiled Aug 13 2014,18:06:01)
;
_computing_data_collection
;
CrysAlisPro, Agilent Technologies,
Version 1.171.37.35 (release 13-08-2014 CrysAlis171 .NET)
(compiled Aug 13 2014,18:06:01)
;
_computing_data_reduction
;
CrysAlisPro, Agilent Technologies,
Version 1.171.37.35 (release 13-08-2014 CrysAlis171 .NET)
(compiled Aug 13 2014,18:06:01)
;
_computing_molecular_graphics
;
O. V. Dolomanov, L. J. Bourhis, R. J. Gildea, J. A. K. Howard and H. Puschmann,
OLEX2: a complete structure solution, refinement and analysis program.
J. Appl. Cryst. (2009). 42, 339-341.
;
_computing_publication_material
;
O. V. Dolomanov, L. J. Bourhis, R. J. Gildea, J. A. K. Howard and H. Puschmann,
OLEX2: a complete structure solution, refinement and analysis program.
J. Appl. Cryst. (2009). 42, 339-341.
;
_computing_structure_refinement
;
SHELXL, G.M. Sheldrick, Acta Cryst.
(2008). A64, 112-122
;
_computing_structure_solution
;
SHELXS, G.M. Sheldrick, Acta Cryst.
(2008). A64, 112-122
;
_diffrn_ambient_environment N~2~
_diffrn_ambient_temperature 100.00(10)
_diffrn_detector 'CCD plate'
_diffrn_detector_area_resol_mean 8.0951
_diffrn_detector_type Eos
_diffrn_measured_fraction_theta_full 0.9997
_diffrn_measured_fraction_theta_max 0.9998
_diffrn_measurement_details
;
#__ type_ start__ end____ width___ exp.time_
  1 omega  -46.00   96.00   1.0000    2.5400
omega____ theta____ kappa____ phi______ frames
    -       25.0270    0.0000  150.0000 142

#__ type_ start__ end____ width___ exp.time_
  2 omega  -46.00   47.00   1.0000    2.5400
omega____ theta____ kappa____ phi______ frames
    -       25.0270  -38.0000  -60.0000 93

#__ type_ start__ end____ width___ exp.time_
  3 omega   -4.00   94.00   1.0000    2.5400
omega____ theta____ kappa____ phi______ frames
    -       25.0270   77.0000  150.0000 98

#__ type_ start__ end____ width___ exp.time_
  4 omega  -20.00   66.00   1.0000    2.5400
omega____ theta____ kappa____ phi______ frames
    -       25.0270  -99.0000 -180.0000 86

#__ type_ start__ end____ width___ exp.time_
  5 omega   -4.00   94.00   1.0000    2.5400
omega____ theta____ kappa____ phi______ frames
    -       25.0270   77.0000  -30.0000 98

#__ type_ start__ end____ width___ exp.time_
  6 omega  -20.00   66.00   1.0000    2.5400
omega____ theta____ kappa____ phi______ frames
    -       25.0270  -99.0000   60.0000 86

#__ type_ start__ end____ width___ exp.time_
  7 omega    7.00   93.00   1.0000    2.5400
omega____ theta____ kappa____ phi______ frames
    -       25.0270   57.0000  -90.0000 86

#__ type_ start__ end____ width___ exp.time_
  8 omega    7.00   93.00   1.0000    2.5400
omega____ theta____ kappa____ phi______ frames
    -       25.0270   57.0000   90.0000 86

#__ type_ start__ end____ width___ exp.time_
  9 omega  -20.00   66.00   1.0000    2.5400
omega____ theta____ kappa____ phi______ frames
    -       25.0270  -99.0000  -60.0000 86

#__ type_ start__ end____ width___ exp.time_
 10 omega  -46.00   87.00   1.0000    2.5400
omega____ theta____ kappa____ phi______ frames
    -       25.0270    0.0000    0.0000 133
;
_diffrn_measurement_device 'four-circle diffractometer'
_diffrn_measurement_device_type 'SuperNova, Single source at offset, Eos'
_diffrn_measurement_method '\w scans'
_diffrn_orient_matrix_UB_11 -0.0715466000
_diffrn_orient_matrix_UB_12 0.0103485000
_diffrn_orient_matrix_UB_13 -0.0291442000
_diffrn_orient_matrix_UB_21 0.0432253000
_diffrn_orient_matrix_UB_22 0.0327003000
_diffrn_orient_matrix_UB_23 -0.0273381000
_diffrn_orient_matrix_UB_31 0.0110530000
_diffrn_orient_matrix_UB_32 -0.0602092000
_diffrn_orient_matrix_UB_33 -0.0198466000
_diffrn_radiation_monochromator mirror
_diffrn_radiation_probe x-ray
_diffrn_radiation_type 'Mo K\a'
_diffrn_radiation_wavelength 0.71073
_diffrn_reflns_av_R_equivalents 0.0487
_diffrn_reflns_av_unetI/netI 0.0237
_diffrn_reflns_Laue_measured_fraction_full 0.999
_diffrn_reflns_Laue_measured_fraction_max 0.999
_diffrn_reflns_limit_h_max 12
_diffrn_reflns_limit_h_min -12
_diffrn_reflns_limit_k_max 14
_diffrn_reflns_limit_k_min -14
_diffrn_reflns_limit_l_max 22
_diffrn_reflns_limit_l_min -22
_diffrn_reflns_number 31953
_diffrn_reflns_point_group_measured_fraction_full 0.999
_diffrn_reflns_point_group_measured_fraction_max 0.999
_diffrn_reflns_theta_full 25.242
_diffrn_reflns_theta_max 29.998
_diffrn_reflns_theta_min 2.937
_diffrn_source 'SuperNova (Mo) X-ray Source'
_exptl_absorpt_coefficient_mu 6.010
_exptl_absorpt_correction_T_max 1.00000
_exptl_absorpt_correction_T_min 0.39189
_exptl_absorpt_correction_type multi-scan
_exptl_absorpt_process_details
;
CrysAlisPro, Agilent Technologies,
Version 1.171.37.35 (release 13-08-2014 CrysAlis171 .NET)
(compiled Aug 13 2014,18:06:01)
Empirical absorption correction using spherical harmonics,
 implemented in SCALE3 ABSPACK scaling algorithm.
Empirical absorption correction using spherical harmonics,
 implemented in SCALE3 ABSPACK scaling algorithm.
;
_exptl_crystal_colour 'clear yellow'
_exptl_crystal_colour_lustre clear
_exptl_crystal_colour_primary yellow
_exptl_crystal_density_diffrn 1.902
_exptl_crystal_description rhomb
_exptl_crystal_F_000 764
_exptl_crystal_size_max 0.4332
_exptl_crystal_size_mid 0.2234
_exptl_crystal_size_min 0.1738
_refine_diff_density_max 1.286
_refine_diff_density_min -0.977
_refine_diff_density_rms 0.116
_refine_ls_extinction_method none
_refine_ls_goodness_of_fit_ref 1.088
_refine_ls_hydrogen_treatment constr
_refine_ls_matrix_type full
_refine_ls_number_parameters 172
_refine_ls_number_reflns 4046
_refine_ls_number_restraints 0
_refine_ls_restrained_S_all 1.088
_refine_ls_R_factor_all 0.0261
_refine_ls_R_factor_gt 0.0216
_refine_ls_shift/su_max 0.001
_refine_ls_shift/su_mean 0.000
_refine_ls_structure_factor_coef Fsqd
_refine_ls_weighting_details 'w=1/[\s^2^(Fo^2^)+(0.0212P)^2^+1.6539P] where P=(Fo^2^+2Fc^2^)/3'
_refine_ls_weighting_scheme calc
_refine_ls_wR_factor_gt 0.0506
_refine_ls_wR_factor_ref 0.0527
_reflns_Friedel_coverage 0.000
_reflns_number_gt 3650
_reflns_number_total 4046
_reflns_threshold_expression 'I > 2\s(I)'
_cod_data_source_file c7dt00554g2.cif
_cod_data_source_block compound9
_cod_depositor_comments 'Adding full bibliography for 7042559--7042570.cif.'
_cod_original_cell_volume 1392.15(5)
_cod_database_code 7042568
_chemical_oxdiff_formula 'C36 H30 Er2'
_reflns_odcompleteness_completeness 99.97
_reflns_odcompleteness_iscentric 1
_reflns_odcompleteness_theta 26.32
_olex2_date_sample_data_collection 2014-12-05
_olex2_date_sample_submission 1416870000
_olex2_refinement_description
;
1. Fixed Uiso
 At 1.2 times of:
  All C(H) groups
2.a Aromatic/amide H refined with riding coordinates:
 C1(H1), C2(H2), C3(H3), C4(H4), C5(H5), C6(H6), C7(H7), C8(H8), C9(H9),
 C10(H10), C14(H14), C15(H15), C16(H16), C17(H17), C18(H18)
;
_olex2_submission_special_instructions 'No special instructions were received'
_shelx_shelxl_version_number 2016/4
_shelx_space_group_comment
;
The symmetry employed for this shelxl refinement is uniquely defined
by the following loop, which should always be used as a source of
symmetry information in preference to the above space-group names.
They are only intended as comments.
;

loop_
_space_group_symop_operation_xyz
'x, y, z'
'-x+1/2, y+1/2, -z+1/2'
'-x, -y, -z'
'x-1/2, -y-1/2, z-1/2'

loop_
_atom_site_label
_atom_site_type_symbol
_atom_site_fract_x
_atom_site_fract_y
_atom_site_fract_z
_atom_site_U_iso_or_equiv
_atom_site_adp_type
_atom_site_occupancy
_atom_site_site_symmetry_order
_atom_site_calc_flag
_atom_site_refinement_flags_posn
Er1 Er 0.52884(2) 0.33787(2) 0.45557(2) 0.01776(4) Uani 1 1 d .
C1 C 0.3853(4) 0.1587(3) 0.3531(2) 0.0318(7) Uani 1 1 d .
H1 H 0.431179 0.076051 0.355620 0.038 Uiso 1 1 calc R
C2 C 0.4177(4) 0.2624(3) 0.30191(18) 0.0311(7) Uani 1 1 d .
H2 H 0.489185 0.260742 0.264926 0.037 Uiso 1 1 calc R
C3 C 0.3234(4) 0.3685(3) 0.31637(19) 0.0331(7) Uani 1 1 d .
H3 H 0.320370 0.449869 0.290485 0.040 Uiso 1 1 calc R
C4 C 0.2336(4) 0.3299(3) 0.3774(2) 0.0328(7) Uani 1 1 d .
H4 H 0.161211 0.381638 0.399044 0.039 Uiso 1 1 calc R
C5 C 0.2724(4) 0.2012(3) 0.39948(19) 0.0308(7) Uani 1 1 d .
H5 H 0.230359 0.151775 0.438472 0.037 Uiso 1 1 calc R
C6 C 0.7364(4) 0.1488(3) 0.4812(2) 0.0323(7) Uani 1 1 d .
H6 H 0.704457 0.067054 0.459309 0.039 Uiso 1 1 calc R
C7 C 0.8054(4) 0.2480(3) 0.4399(2) 0.0292(6) Uani 1 1 d .
H7 H 0.826264 0.244093 0.385487 0.035 Uiso 1 1 calc R
C8 C 0.8373(4) 0.3538(3) 0.4953(2) 0.0322(7) Uani 1 1 d .
H8 H 0.883890 0.432472 0.484213 0.039 Uiso 1 1 calc R
C9 C 0.7866(4) 0.3205(3) 0.5707(2) 0.0344(8) Uani 1 1 d .
H9 H 0.793910 0.373385 0.618043 0.041 Uiso 1 1 calc R
C10 C 0.7239(4) 0.1954(4) 0.5622(2) 0.0340(7) Uani 1 1 d .
H10 H 0.681064 0.149889 0.602581 0.041 Uiso 1 1 calc R
C11 C 0.5807(3) 0.5664(2) 0.42526(15) 0.0147(4) Uani 1 1 d .
C12 C 0.6292(3) 0.6655(3) 0.39710(17) 0.0211(5) Uani 1 1 d .
C13 C 0.6884(4) 0.7796(3) 0.35974(17) 0.0214(5) Uani 1 1 d .
C14 C 0.5931(4) 0.8406(3) 0.29138(18) 0.0255(6) Uani 1 1 d .
H14 H 0.491343 0.809057 0.271245 0.031 Uiso 1 1 calc R
C15 C 0.6486(4) 0.9470(3) 0.25368(18) 0.0319(7) Uani 1 1 d .
H15 H 0.584477 0.987364 0.208213 0.038 Uiso 1 1 calc R
C16 C 0.7999(5) 0.9941(3) 0.28345(19) 0.0346(7) Uani 1 1 d .
H16 H 0.837324 1.066188 0.257910 0.041 Uiso 1 1 calc R
C17 C 0.8962(4) 0.9342(3) 0.3514(2) 0.0279(6) Uani 1 1 d .
H17 H 0.998018 0.965692 0.371312 0.033 Uiso 1 1 calc R
C18 C 0.8392(4) 0.8273(3) 0.38898(19) 0.0231(6) Uani 1 1 d .
H18 H 0.903255 0.787134 0.434515 0.028 Uiso 1 1 calc R

loop_
_atom_site_aniso_label
_atom_site_aniso_U_11
_atom_site_aniso_U_22
_atom_site_aniso_U_33
_atom_site_aniso_U_23
_atom_site_aniso_U_13
_atom_site_aniso_U_12
Er1 0.02294(7) 0.01493(6) 0.01468(6) -0.00101(4) 0.00143(4) -0.00044(4)
C1 0.0459(19) 0.0256(16) 0.0236(14) -0.0103(12) 0.0053(13) -0.0111(13)
C2 0.0404(18) 0.0368(17) 0.0165(13) -0.0077(12) 0.0064(12) -0.0153(14)
C3 0.0408(19) 0.0334(16) 0.0196(13) 0.0014(12) -0.0094(12) -0.0086(14)
C4 0.0262(15) 0.0413(19) 0.0266(15) -0.0102(13) -0.0066(12) -0.0021(13)
C5 0.0361(17) 0.0354(17) 0.0214(14) -0.0063(12) 0.0061(12) -0.0187(14)
C6 0.0391(18) 0.0227(15) 0.0373(17) 0.0028(12) 0.0127(14) 0.0106(13)
C7 0.0302(16) 0.0303(16) 0.0291(15) 0.0046(12) 0.0111(12) 0.0078(12)
C8 0.0231(15) 0.0288(16) 0.0420(18) 0.0028(13) -0.0017(13) 0.0039(12)
C9 0.0302(16) 0.0388(18) 0.0296(16) -0.0044(13) -0.0071(13) 0.0157(14)
C10 0.0377(18) 0.0377(18) 0.0283(15) 0.0128(13) 0.0098(13) 0.0189(14)
C11 0.0179(12) 0.0140(11) 0.0121(10) -0.0005(8) 0.0022(9) -0.0010(9)
C12 0.0252(13) 0.0202(13) 0.0189(12) -0.0030(10) 0.0067(10) 0.0024(10)
C13 0.0303(15) 0.0166(13) 0.0180(12) -0.0009(10) 0.0063(11) 0.0026(11)
C14 0.0317(15) 0.0244(14) 0.0195(13) 0.0003(10) 0.0025(11) 0.0031(11)
C15 0.052(2) 0.0251(15) 0.0179(13) 0.0053(11) 0.0049(13) 0.0065(14)
C16 0.061(2) 0.0209(15) 0.0275(15) 0.0015(12) 0.0221(15) -0.0005(14)
C17 0.0291(15) 0.0234(14) 0.0339(16) -0.0048(12) 0.0129(13) -0.0024(12)
C18 0.0267(14) 0.0193(13) 0.0238(13) -0.0001(10) 0.0058(11) 0.0030(11)

loop_
_atom_type_symbol
_atom_type_description
_atom_type_scat_dispersion_real
_atom_type_scat_dispersion_imag
_atom_type_scat_source
C C 0.0033 0.0016 'International Tables Vol C Tables 4.2.6.8 and 6.1.1.4'
H H 0.0000 0.0000 'International Tables Vol C Tables 4.2.6.8 and 6.1.1.4'
Er Er -0.2586 4.9576 'International Tables Vol C Tables 4.2.6.8 and 6.1.1.4'

loop_
_exptl_crystal_face_index_h
_exptl_crystal_face_index_k
_exptl_crystal_face_index_l
_exptl_crystal_face_perp_dist
_exptl_oxdiff_crystal_face_indexfrac_h
_exptl_oxdiff_crystal_face_indexfrac_k
_exptl_oxdiff_crystal_face_indexfrac_l
_exptl_oxdiff_crystal_face_x
_exptl_oxdiff_crystal_face_y
_exptl_oxdiff_crystal_face_z
1 -5 4 0.1200 0.9941 -4.9872 3.9858 -0.2389 -0.2291 0.2322
-1 5 -4 0.1200 -0.9941 4.9872 -3.9858 0.2389 0.2291 -0.2322
-1 5 4 0.0869 -0.9988 4.9873 3.9903 0.0068 0.0108 -0.3905
1 -5 -4 0.0869 0.9988 -4.9873 -3.9903 -0.0068 -0.0108 0.3905
5 0 -3 0.0923 4.9901 0.0003 -2.9810 -0.2701 0.2972 0.1143
-5 0 3 0.0923 -4.9901 -0.0003 2.9810 0.2701 -0.2972 -0.1143
4 -3 -5 0.0905 3.9929 -2.9921 -4.9795 -0.1715 0.2109 0.3231
-4 3 5 0.0905 -3.9929 2.9921 4.9795 0.1715 -0.2109 -0.3231
3 5 2 0.1209 2.9930 4.9876 2.0043 -0.2209 0.2377 -0.3070
-3 -5 -2 0.1209 -2.9930 -4.9876 -2.0043 0.2209 -0.2377 0.3070
-2 -2 5 0.1247 -1.9988 -1.9951 4.9793 -0.0228 -0.2878 -0.0008
2 2 -5 0.1247 1.9988 1.9951 -4.9793 0.0228 0.2878 0.0008
-2 -5 2 0.1119 -1.9977 -4.9875 1.9857 0.0334 -0.3037 0.2388
2 5 -2 0.1119 1.9977 4.9875 -1.9857 -0.0334 0.3037 -0.2388

loop_
_geom_angle_atom_site_label_1
_geom_angle_atom_site_label_2
_geom_angle_atom_site_label_3
_geom_angle
_geom_angle_site_symmetry_1
_geom_angle_site_symmetry_3
C1 Er1 Er1 142.71(8) . 3_666
C1 Er1 C12 105.78(9) . 3_666
C2 Er1 Er1 125.88(8) . 3_666
C2 Er1 C1 31.11(10) . .
C2 Er1 C3 31.05(11) . .
C2 Er1 C4 51.49(11) . .
C2 Er1 C5 51.35(10) . .
C2 Er1 C9 140.35(11) . .
C2 Er1 C10 122.74(11) . .
C2 Er1 C12 128.67(9) . 3_666
C3 Er1 Er1 96.38(8) . 3_666
C3 Er1 C1 51.28(11) . .
C3 Er1 C4 31.39(11) . .
C3 Er1 C5 51.36(11) . .
C3 Er1 C9 165.54(12) . .
C3 Er1 C10 152.17(11) . .
C3 Er1 C12 111.26(10) . 3_666
C4 Er1 Er1 91.75(7) . 3_666
C4 Er1 C1 51.09(11) . .
C4 Er1 C5 30.78(11) . .
C4 Er1 C9 163.02(12) . .
C4 Er1 C10 138.31(12) . .
C4 Er1 C12 81.09(10) . 3_666
C5 Er1 Er1 116.90(8) . 3_666
C5 Er1 C1 30.88(11) . .
C5 Er1 C12 78.18(9) . 3_666
C6 Er1 Er1 137.87(8) . 3_666
C6 Er1 C1 78.99(12) . .
C6 Er1 C2 92.96(11) . .
C6 Er1 C3 123.96(11) . .
C6 Er1 C4 128.65(11) . .
C6 Er1 C5 99.34(11) . .
C6 Er1 C9 51.39(11) . .
C6 Er1 C10 31.44(10) . .
C6 Er1 C12 105.19(9) . 3_666
C7 Er1 Er1 123.14(8) . 3_666
C7 Er1 C1 91.21(11) . .
C7 Er1 C2 89.04(11) . .
C7 Er1 C3 116.21(11) . .
C7 Er1 C4 139.54(11) . .
C7 Er1 C5 119.88(11) . .
C7 Er1 C6 31.29(10) . .
C7 Er1 C8 31.25(10) . .
C7 Er1 C9 51.71(11) . .
C7 Er1 C10 51.84(10) . .
C7 Er1 C12 129.48(9) . 3_666
C8 Er1 Er1 92.80(7) . 3_666
C8 Er1 C1 122.46(11) . .
C8 Er1 C2 115.52(11) . .
C8 Er1 C3 134.28(12) . .
C8 Er1 C4 165.55(12) . .
C8 Er1 C5 149.94(11) . .
C8 Er1 C6 51.48(11) . .
C8 Er1 C9 31.26(11) . .
C8 Er1 C10 51.37(11) . .
C8 Er1 C12 113.24(10) . 3_666
C9 Er1 Er1 86.50(7) . 3_666
C9 Er1 C1 129.69(11) . .
C9 Er1 C5 138.87(11) . .
C9 Er1 C12 82.85(10) . 3_666
C10 Er1 Er1 111.09(8) . 3_666
C10 Er1 C1 101.32(12) . .
C10 Er1 C5 108.94(12) . .
C10 Er1 C9 30.69(11) . .
C10 Er1 C12 78.01(9) . 3_666
C11 Er1 Er1 42.21(6) . 3_666
C11 Er1 Er1 41.28(6) 3_666 3_666
C11 Er1 C1 124.39(10) 3_666 .
C11 Er1 C1 128.52(9) . .
C11 Er1 C2 136.81(10) 3_666 .
C11 Er1 C2 98.06(9) . .
C11 Er1 C3 80.26(9) . .
C11 Er1 C3 109.30(10) 3_666 .
C11 Er1 C4 97.33(10) . .
C11 Er1 C4 85.39(10) 3_666 .
C11 Er1 C5 93.92(9) 3_666 .
C11 Er1 C5 127.72(10) . .
C11 Er1 C6 126.71(10) . .
C11 Er1 C6 120.64(10) 3_666 .
C11 Er1 C7 133.87(9) 3_666 .
C11 Er1 C7 96.74(9) . .
C11 Er1 C8 77.11(9) . .
C11 Er1 C8 106.94(10) 3_666 .
C11 Er1 C9 82.16(10) 3_666 .
C11 Er1 C9 92.70(10) . .
C11 Er1 C10 123.21(11) . .
C11 Er1 C10 89.67(9) 3_666 .
C11 Er1 C11 83.50(8) . 3_666
C11 Er1 C12 24.01(8) 3_666 3_666
C11 Er1 C12 107.46(8) . 3_666
C12 Er1 Er1 65.26(5) 3_666 3_666
Er1 C1 H1 117.5 . .
C2 C1 Er1 73.99(16) . .
C2 C1 H1 125.9 . .
C5 C1 Er1 74.51(17) . .
C5 C1 H1 125.9 . .
C5 C1 C2 108.1(3) . .
Er1 C2 H2 116.7 . .
C1 C2 Er1 74.90(17) . .
C1 C2 H2 126.1 . .
C3 C2 Er1 74.48(17) . .
C3 C2 C1 107.9(3) . .
C3 C2 H2 126.1 . .
Er1 C3 H3 117.1 . .
C2 C3 Er1 74.47(18) . .
C2 C3 H3 126.2 . .
C2 C3 C4 107.7(3) . .
C4 C3 Er1 74.37(17) . .
C4 C3 H3 126.2 . .
Er1 C4 H4 116.9 . .
C3 C4 Er1 74.24(18) . .
C3 C4 H4 126.0 . .
C5 C4 Er1 74.95(18) . .
C5 C4 C3 108.0(3) . .
C5 C4 H4 126.0 . .
Er1 C5 H5 117.3 . .
C1 C5 Er1 74.60(18) . .
C1 C5 H5 125.9 . .
C4 C5 Er1 74.27(18) . .
C4 C5 C1 108.3(3) . .
C4 C5 H5 125.9 . .
Er1 C6 H6 117.6 . .
C7 C6 Er1 73.82(18) . .
C7 C6 H6 126.1 . .
C7 C6 C10 107.8(3) . .
C10 C6 Er1 74.56(18) . .
C10 C6 H6 126.1 . .
Er1 C7 H7 116.3 . .
C6 C7 Er1 74.89(18) . .
C6 C7 H7 126.1 . .
C8 C7 Er1 74.84(18) . .
C8 C7 C6 107.7(3) . .
C8 C7 H7 126.1 . .
Er1 C8 H8 117.2 . .
C7 C8 Er1 73.91(18) . .
C7 C8 H8 125.9 . .
C7 C8 C9 108.2(3) . .
C9 C8 Er1 74.97(19) . .
C9 C8 H8 125.9 . .
Er1 C9 H9 117.9 . .
C8 C9 Er1 73.77(18) . .
C8 C9 H9 125.9 . .
C10 C9 Er1 74.40(19) . .
C10 C9 C8 108.2(3) . .
C10 C9 H9 125.9 . .
Er1 C10 H10 117.2 . .
C6 C10 Er1 74.00(18) . .
C6 C10 H10 126.0 . .
C9 C10 Er1 74.90(18) . .
C9 C10 C6 108.1(3) . .
C9 C10 H10 126.0 . .
Er1 C11 Er1 96.50(8) . 3_666
C12 C11 Er1 99.42(18) . 3_666
C12 C11 Er1 163.7(2) . .
C11 C12 Er1 56.57(16) . 3_666
C11 C12 C13 176.9(3) . .
C13 C12 Er1 126.44(18) . 3_666
C14 C13 C12 119.5(3) . .
C18 C13 C12 121.2(3) . .
C18 C13 C14 119.2(3) . .
C13 C14 H14 119.8 . .
C15 C14 C13 120.4(3) . .
C15 C14 H14 119.8 . .
C14 C15 H15 120.0 . .
C14 C15 C16 119.9(3) . .
C16 C15 H15 120.0 . .
C15 C16 H16 119.9 . .
C15 C16 C17 120.3(3) . .
C17 C16 H16 119.9 . .
C16 C17 H17 120.3 . .
C18 C17 C16 119.4(3) . .
C18 C17 H17 120.3 . .
C13 C18 C17 120.8(3) . .
C13 C18 H18 119.6 . .
C17 C18 H18 119.6 . .

loop_
_geom_bond_atom_site_label_1
_geom_bond_atom_site_label_2
_geom_bond_distance
_geom_bond_site_symmetry_2
Er1 Er1 3.6844(2) 3_666
Er1 C1 2.622(3) .
Er1 C2 2.611(3) .
Er1 C3 2.611(3) .
Er1 C4 2.613(3) .
Er1 C5 2.621(3) .
Er1 C6 2.608(3) .
Er1 C7 2.594(3) .
Er1 C8 2.606(3) .
Er1 C9 2.621(3) .
Er1 C10 2.615(3) .
Er1 C11 2.492(2) 3_666
Er1 C11 2.447(2) .
Er1 C12 2.945(3) 3_666
C1 H1 0.9300 .
C1 C2 1.403(4) .
C1 C5 1.396(5) .
C2 H2 0.9300 .
C2 C3 1.398(5) .
C3 H3 0.9300 .
C3 C4 1.413(5) .
C4 H4 0.9300 .
C4 C5 1.389(5) .
C5 H5 0.9300 .
C6 H6 0.9300 .
C6 C7 1.403(5) .
C6 C10 1.415(5) .
C7 H7 0.9300 .
C7 C8 1.400(5) .
C8 H8 0.9300 .
C8 C9 1.408(5) .
C9 H9 0.9300 .
C9 C10 1.386(5) .
C10 H10 0.9300 .
C11 Er1 2.492(2) 3_666
C11 C12 1.215(4) .
C12 Er1 2.945(3) 3_666
C12 C13 1.448(4) .
C13 C14 1.396(4) .
C13 C18 1.381(4) .
C14 H14 0.9300 .
C14 C15 1.374(4) .
C15 H15 0.9300 .
C15 C16 1.383(5) .
C16 H16 0.9300 .
C16 C17 1.390(5) .
C17 H17 0.9300 .
C17 C18 1.382(4) .
C18 H18 0.9300 .

loop_
_geom_torsion_atom_site_label_1
_geom_torsion_atom_site_label_2
_geom_torsion_atom_site_label_3
_geom_torsion_atom_site_label_4
_geom_torsion
_geom_torsion_site_symmetry_1
_geom_torsion_site_symmetry_4
Er1 C1 C2 C3 -67.8(2) . .
Er1 C1 C5 C4 67.2(2) . .
Er1 C2 C3 C4 -67.5(2) . .
Er1 C3 C4 C5 -67.9(2) . .
Er1 C4 C5 C1 -67.4(2) . .
Er1 C6 C7 C8 68.2(2) . .
Er1 C6 C10 C9 -67.7(2) . .
Er1 C7 C8 C9 67.8(2) . .
Er1 C8 C9 C10 67.0(2) . .
Er1 C9 C10 C6 67.1(2) . .
Er1 C11 C12 Er1 -167.0(8) . 3_666
Er1 C12 C13 C14 -95.3(3) 3_666 .
Er1 C12 C13 C18 86.4(3) 3_666 .
C1 C2 C3 Er1 68.0(2) . .
C1 C2 C3 C4 0.5(3) . .
C2 C1 C5 Er1 -66.9(2) . .
C2 C1 C5 C4 0.3(4) . .
C2 C3 C4 Er1 67.6(2) . .
C2 C3 C4 C5 -0.3(3) . .
C3 C4 C5 Er1 67.5(2) . .
C3 C4 C5 C1 0.0(3) . .
C5 C1 C2 Er1 67.3(2) . .
C5 C1 C2 C3 -0.5(4) . .
C6 C7 C8 Er1 -68.3(2) . .
C6 C7 C8 C9 -0.5(4) . .
C7 C6 C10 Er1 66.9(2) . .
C7 C6 C10 C9 -0.9(4) . .
C7 C8 C9 Er1 -67.0(2) . .
C7 C8 C9 C10 0.0(4) . .
C8 C9 C10 Er1 -66.6(2) . .
C8 C9 C10 C6 0.5(4) . .
C10 C6 C7 Er1 -67.4(2) . .
C10 C6 C7 C8 0.8(4) . .
C12 C13 C14 C15 -178.4(3) . .
C12 C13 C18 C17 178.2(3) . .
C13 C14 C15 C16 0.1(5) . .
C14 C13 C18 C17 -0.1(4) . .
C14 C15 C16 C17 0.0(5) . .
C15 C16 C17 C18 -0.1(5) . .
C16 C17 C18 C13 0.2(4) . .
C18 C13 C14 C15 -0.1(4) . .
